data_9007611
loop_
_publ_author_name
'Malik, K. M. A.'
'Jeffery, J. W.'

_publ_section_title
;
 A re-investigation of the structure of afwillite
;
_journal_name_full 'Acta Crystallographica, Section B'
_journal_page_first 475
_journal_page_last 480
_journal_paper_doi 10.1107/S0567740876003270
_journal_volume 32
_journal_year 1976
_chemical_formula_sum 'Ca3 H6 O10 Si2'
_chemical_name_mineral Afwillite
_space_group_IT_number 9
_symmetry_space_group_name_Hall 'C -2yc'
_symmetry_space_group_name_H-M 'C 1 c 1'
_cell_angle_alpha 90
_cell_angle_beta 134.898
_cell_angle_gamma 90
_cell_length_a 16.278
_cell_length_b 5.6321
_cell_length_c 13.236
_cell_formula_units_Z 4
_cell_volume 859.577
_database_code_amcsd 0009551
_exptl_crystal_density_diffrn 2.646
_cod_original_formula_sum 'Ca3 Si2 O10 H6'
_cod_database_code 9007611

loop_
_space_group_symop_operation_xyz
x,y,z
1/2+x,1/2+y,z
x,-y,1/2+z
1/2+x,1/2-y,1/2+z

loop_
_atom_site_aniso_label
_atom_site_aniso_U_11
_atom_site_aniso_U_22
_atom_site_aniso_U_33
_atom_site_aniso_U_12
_atom_site_aniso_U_13
_atom_site_aniso_U_23
Cal 0.00610 0.00660 0.00630 0.00040 0.00420 0.00060
Ca2 0.00670 0.01100 0.00780 -0.00010 0.00510 -0.00250
Ca3 0.00600 0.00710 0.01280 0.00060 0.00570 0.00170
Si1 0.00630 0.00630 0.00570 -0.00060 0.00420 -0.00010
Si2 0.00600 0.00540 0.00600 -0.00010 0.00430 0.00010
O1 0.00720 0.01800 0.00730 0.00100 0.00390 -0.00080
O2 0.00670 0.01710 0.00690 0.00140 0.00410 0.00190
O3 0.00890 0.01230 0.01000 -0.00060 0.00770 -0.00020
O4 0.01130 0.00950 0.01350 -0.00210 0.01030 -0.00170
O5 0.00930 0.00720 0.00750 0.00100 0.01080 0.00360
O6 0.01000 0.00910 0.01390 -0.00090 0.00800 -0.00300
O7 0.01020 0.00730 0.00990 -0.00010 0.00770 -0.00160
O8 0.01080 0.00760 0.01100 -0.00020 0.00840 0.00170
O9 0.01240 0.01590 0.01280 0.00060 0.00840 -0.00220
O10 0.01940 0.01860 0.02260 0.00320 0.01390 0.00730
H21 2.00000 0.00000 0.00000 0.00000 0.00000 0.00000
H43 1.00000 0.00000 0.00000 0.00000 0.00000 0.00000
H101 7.00000 0.00000 0.00000 0.00000 0.00000 0.00000
H104 7.00000 0.00000 0.00000 0.00000 0.00000 0.00000

loop_
_atom_site_label
_atom_site_fract_x
_atom_site_fract_y
_atom_site_fract_z
_atom_site_U_iso_or_equiv
Cal 0.19680 0.03703 0.29200 ?
Ca2 0.80171 0.04990 0.21213 ?
Ca3 0.50392 0.02829 0.03131 ?
Si1 0.11768 0.05129 0.00184 ?
Si2 0.86923 0.98073 0.00188 ?
O1 0.99020 0.90943 0.34297 ?
O2 0.00197 0.90887 0.15827 ?
O3 0.78272 0.97821 0.02343 ?
O4 0.21228 0.05467 0.98665 ?
O5 0.33680 0.73414 0.39691 ?
O6 0.36651 0.26997 0.44054 ?
O7 0.15230 0.27093 0.10640 ?
O8 0.13667 0.80824 0.08125 ?
O9 0.59284 0.89321 0.26963 ?
O10 0.41837 0.96957 0.26654 ?
H21 0.49600 0.41500 0.24300 0.10000
H43 0.22800 0.24000 0.00000 0.10000
H93 0.15000 0.45000 0.37500 0.14000
H910 0.03000 0.36000 0.27000 0.14000
H101 0.43000 0.10500 0.31200 0.19000
H104 0.34600 0.97500 0.16400 0.19000

loop_
_cod_related_entry_id
_cod_related_entry_database
_cod_related_entry_code
1 AMCSD 0009551
